data_7037604
loop_
_publ_author_name
'Fohlmeister, Lea'
'Jones, Cameron'

_publ_section_title
;
 Stabilisation of carbonyl free amidinato-manganese(ii) hydride complexes:
 &quot;masked&quot; sources of manganese(i) in organometallic synthesis.
;
_journal_issue 4
_journal_name_full 'Dalton transactions (Cambridge, England : 2003)'
_journal_page_first 1436
_journal_page_last 1442
_journal_paper_doi 10.1039/c5dt04504e
_journal_volume 45
_journal_year 2016
_chemical_formula_sum 'C147.5 H173.5 Mn N4'
_chemical_formula_weight 2057.34
_chemical_name_systematic
; 
 ? 
;
_space_group_IT_number 2
_symmetry_cell_setting triclinic
_symmetry_space_group_name_Hall '-P 1'
_symmetry_space_group_name_H-M 'P -1'
_atom_sites_solution_hydrogens geom
_atom_sites_solution_primary direct
_atom_sites_solution_secondary difmap
_audit_creation_method SHELXL-97
_audit_update_record
;
2015-12-03 deposited with the CCDC.
2015-12-07 downloaded from the CCDC.
;
_cell_angle_alpha 72.130(2)
_cell_angle_beta 67.919(2)
_cell_angle_gamma 78.661(2)
_cell_formula_units_Z 2
_cell_length_a 17.7667(4)
_cell_length_b 19.5336(5)
_cell_length_c 20.8577(5)
_cell_measurement_temperature 123(2)
_cell_volume 6356.9(3)
_computing_structure_refinement 'SHELXL-97 (Sheldrick, 1997)'
_computing_structure_solution 'SHELXS-97 (Sheldrick, 1990)'
_diffrn_ambient_temperature 123(2)
_diffrn_measured_fraction_theta_full 0.998
_diffrn_measured_fraction_theta_max 0.998
_diffrn_measurement_device_type 'Oxford Gemini Ultra'
_diffrn_radiation_monochromator graphite
_diffrn_radiation_source 'fine-focus sealed tube'
_diffrn_radiation_type MoK\a
_diffrn_radiation_wavelength 0.71073
_diffrn_reflns_av_R_equivalents 0.0405
_diffrn_reflns_av_sigmaI/netI 0.0466
_diffrn_reflns_limit_h_max 21
_diffrn_reflns_limit_h_min -21
_diffrn_reflns_limit_k_max 24
_diffrn_reflns_limit_k_min -24
_diffrn_reflns_limit_l_max 25
_diffrn_reflns_limit_l_min -25
_diffrn_reflns_number 97371
_diffrn_reflns_theta_full 26.00
_diffrn_reflns_theta_max 26.00
_diffrn_reflns_theta_min 2.93
_exptl_absorpt_coefficient_mu 0.154
_exptl_absorpt_correction_T_max 0.971
_exptl_absorpt_correction_T_min 0.962
_exptl_absorpt_correction_type multi-scan
_exptl_absorpt_process_details 'SCALE3 ABSPACK'
_exptl_crystal_colour blue-green
_exptl_crystal_density_diffrn 1.075
_exptl_crystal_density_method 'not measured'
_exptl_crystal_description block
_exptl_crystal_F_000 2223
_exptl_crystal_size_max 0.22
_exptl_crystal_size_mid 0.18
_exptl_crystal_size_min 0.15
_refine_diff_density_max 1.555
_refine_diff_density_min -0.370
_refine_diff_density_rms 0.074
_refine_ls_extinction_method none
_refine_ls_goodness_of_fit_ref 1.050
_refine_ls_hydrogen_treatment constr
_refine_ls_matrix_type full
_refine_ls_number_parameters 1412
_refine_ls_number_reflns 24925
_refine_ls_number_restraints 14
_refine_ls_restrained_S_all 1.053
_refine_ls_R_factor_all 0.0842
_refine_ls_R_factor_gt 0.0613
_refine_ls_shift/su_max 0.003
_refine_ls_shift/su_mean 0.000
_refine_ls_structure_factor_coef Fsqd
_refine_ls_weighting_details 'calc w=1/[\s^2^(Fo^2^)+(0.1156P)^2^+3.6401P] where P=(Fo^2^+2Fc^2^)/3'
_refine_ls_weighting_scheme calc
_refine_ls_wR_factor_gt 0.1776
_refine_ls_wR_factor_ref 0.2003
_reflns_number_gt 18851
_reflns_number_total 24925
_reflns_threshold_expression >2sigma(I)
_cod_data_source_file c5dt04504e2.cif
_cod_data_source_block compound1S
_cod_depositor_comments 'Adding full bibliography for 7037604--7037609.cif.'
_cod_original_sg_symbol_H-M P-1
_cod_original_formula_sum 'C147.50 H173.50 Mn N4'
_cod_database_code 7037604

loop_
_symmetry_equiv_pos_as_xyz
'x, y, z'
'-x, -y, -z'

loop_
_atom_site_label
_atom_site_type_symbol
_atom_site_fract_x
_atom_site_fract_y
_atom_site_fract_z
_atom_site_U_iso_or_equiv
_atom_site_adp_type
_atom_site_occupancy
_atom_site_symmetry_multiplicity
_atom_site_calc_flag
_atom_site_refinement_flags
_atom_site_disorder_assembly
_atom_site_disorder_group
Mn1 Mn 0.59022(2) 0.231358(17) 0.764848(17) 0.01970(10) Uani 1 1 d . . .
N1 N 0.68123(11) 0.20672(10) 0.81202(10) 0.0205(4) Uani 1 1 d . . .
N2 N 0.68265(11) 0.14333(10) 0.74036(10) 0.0211(4) Uani 1 1 d . . .
N3 N 0.52087(11) 0.33656(10) 0.74750(10) 0.0230(4) Uani 1 1 d . . .
N4 N 0.46497(11) 0.23396(10) 0.78482(10) 0.0197(4) Uani 1 1 d . . .
C1 C 0.71944(13) 0.15088(12) 0.78303(11) 0.0195(4) Uani 1 1 d . . .
C2 C 0.78865(14) 0.09838(12) 0.80516(12) 0.0226(5) Uani 1 1 d . . .
C3 C 0.83085(18) 0.04366(17) 0.76050(17) 0.0436(7) Uani 1 1 d . . .
H3A H 0.8740 0.0137 0.7778 0.065 Uiso 1 1 calc R . .
H3B H 0.8548 0.0694 0.7102 0.065 Uiso 1 1 calc R . .
H3C H 0.7908 0.0129 0.7650 0.065 Uiso 1 1 calc R . .
C4 C 0.85664(16) 0.13682(15) 0.80379(17) 0.0396(7) Uani 1 1 d . . .
H4A H 0.8345 0.1650 0.8396 0.059 Uiso 1 1 calc R . .
H4B H 0.8789 0.1692 0.7562 0.059 Uiso 1 1 calc R . .
H4C H 0.9000 0.1009 0.8148 0.059 Uiso 1 1 calc R . .
C5 C 0.74895(17) 0.05572(16) 0.88299(14) 0.0390(6) Uani 1 1 d . . .
H5A H 0.7018 0.0340 0.8867 0.059 Uiso 1 1 calc R . .
H5B H 0.7311 0.0884 0.9144 0.059 Uiso 1 1 calc R . .
H5C H 0.7887 0.0176 0.8974 0.059 Uiso 1 1 calc R . .
C6 C 0.71146(13) 0.24208(11) 0.84654(12) 0.0198(4) Uani 1 1 d . . .
C7 C 0.67909(13) 0.23190(12) 0.92106(12) 0.0205(4) Uani 1 1 d . . .
C8 C 0.71154(14) 0.26723(12) 0.95315(12) 0.0218(5) Uani 1 1 d . . .
H8 H 0.6913 0.2589 1.0038 0.026 Uiso 1 1 calc R . .
C9 C 0.77183(14) 0.31364(12) 0.91334(12) 0.0220(5) Uani 1 1 d . . .
C10 C 0.79718(14) 0.32765(12) 0.83892(12) 0.0230(5) Uani 1 1 d . . .
H10 H 0.8353 0.3624 0.8106 0.028 Uiso 1 1 calc R . .
C11 C 0.76908(14) 0.29292(12) 0.80474(12) 0.0219(5) Uani 1 1 d . . .
C12 C 0.60996(14) 0.18468(12) 0.96625(12) 0.0229(5) Uani 1 1 d . . .
H12 H 0.6104 0.1510 0.9384 0.028 Uiso 1 1 calc R . .
C13 C 0.52736(15) 0.22995(14) 0.97960(14) 0.0329(6) Uani 1 1 d . . .
H13A H 0.5257 0.2651 1.0052 0.049 Uiso 1 1 calc R . .
H13B H 0.4836 0.1982 1.0085 0.049 Uiso 1 1 calc R . .
H13C H 0.5199 0.2556 0.9337 0.049 Uiso 1 1 calc R . .
C14 C 0.61808(17) 0.13853(15) 1.03738(14) 0.0349(6) Uani 1 1 d . . .
H14A H 0.6710 0.1097 1.0286 0.052 Uiso 1 1 calc R . .
H14B H 0.5742 0.1063 1.0619 0.052 Uiso 1 1 calc R . .
H14C H 0.6142 0.1699 1.0674 0.052 Uiso 1 1 calc R . .
C15 C 0.80093(15) 0.31056(14) 0.72318(13) 0.0293(5) Uani 1 1 d . . .
H15 H 0.7983 0.2664 0.7096 0.035 Uiso 1 1 calc R . .
C16 C 0.88982(17) 0.32855(17) 0.68963(15) 0.0403(6) Uani 1 1 d . . .
H16A H 0.9106 0.3276 0.6392 0.060 Uiso 1 1 calc R . .
H16B H 0.9228 0.2928 0.7152 0.060 Uiso 1 1 calc R . .
H16C H 0.8930 0.3768 0.6930 0.060 Uiso 1 1 calc R . .
C17 C 0.7465(2) 0.3699(2) 0.69272(16) 0.0528(8) Uani 1 1 d . . .
H17A H 0.6902 0.3568 0.7144 0.079 Uiso 1 1 calc R . .
H17B H 0.7644 0.3768 0.6408 0.079 Uiso 1 1 calc R . .
H17C H 0.7494 0.4148 0.7031 0.079 Uiso 1 1 calc R . .
C18 C 0.81557(15) 0.35067(12) 0.94408(12) 0.0250(5) Uani 1 1 d . . .
C19 C 0.90586(15) 0.32021(13) 0.92795(13) 0.0268(5) Uani 1 1 d . . .
C20 C 0.95497(16) 0.34433(14) 0.95441(15) 0.0343(6) Uani 1 1 d . . .
H20 H 0.9318 0.3786 0.9822 0.041 Uiso 1 1 calc R . .
C21 C 1.03626(18) 0.31931(16) 0.94092(17) 0.0430(7) Uani 1 1 d . . .
H21 H 1.0684 0.3374 0.9585 0.052 Uiso 1 1 calc R . .
C22 C 1.07149(18) 0.26814(17) 0.90203(17) 0.0446(7) Uani 1 1 d . . .
H22 H 1.1275 0.2511 0.8927 0.054 Uiso 1 1 calc R . .
C23 C 1.02394(17) 0.24241(16) 0.87710(16) 0.0401(6) Uani 1 1 d . . .
H23 H 1.0471 0.2067 0.8511 0.048 Uiso 1 1 calc R . .
C24 C 0.94253(16) 0.26808(14) 0.88964(14) 0.0312(5) Uani 1 1 d . . .
H24 H 0.9110 0.2497 0.8717 0.037 Uiso 1 1 calc R . .
C25 C 0.80846(16) 0.43191(13) 0.90565(13) 0.0284(5) Uani 1 1 d . . .
C26 C 0.87501(18) 0.47074(15) 0.86189(15) 0.0386(6) Uani 1 1 d . . .
H26 H 0.9284 0.4486 0.8590 0.046 Uiso 1 1 calc R . .
C27 C 0.8652(2) 0.54141(16) 0.82205(18) 0.0511(8) Uani 1 1 d . . .
H27 H 0.9117 0.5670 0.7927 0.061 Uiso 1 1 calc R . .
C28 C 0.7883(2) 0.57435(16) 0.82507(18) 0.0516(8) Uani 1 1 d . . .
H28 H 0.7817 0.6223 0.7971 0.062 Uiso 1 1 calc R . .
C29 C 0.7210(2) 0.53738(15) 0.86889(19) 0.0484(8) Uani 1 1 d . . .
H29 H 0.6677 0.5601 0.8720 0.058 Uiso 1 1 calc R . .
C30 C 0.73131(18) 0.46661(14) 0.90869(16) 0.0367(6) Uani 1 1 d . . .
H30 H 0.6846 0.4415 0.9386 0.044 Uiso 1 1 calc R . .
C31 C 0.77780(14) 0.33566(13) 1.02672(13) 0.0265(5) Uani 1 1 d . . .
C32 C 0.73731(15) 0.38808(14) 1.06299(14) 0.0318(6) Uani 1 1 d . . .
H32 H 0.7292 0.4365 1.0369 0.038 Uiso 1 1 calc R . .
C33 C 0.70839(17) 0.37036(16) 1.13754(15) 0.0389(6) Uani 1 1 d . . .
H33 H 0.6811 0.4071 1.1616 0.047 Uiso 1 1 calc R . .
C34 C 0.71866(17) 0.30052(16) 1.17704(14) 0.0384(6) Uani 1 1 d . . .
H34 H 0.6985 0.2889 1.2279 0.046 Uiso 1 1 calc R . .
C35 C 0.75870(17) 0.24767(16) 1.14160(14) 0.0370(6) Uani 1 1 d . . .
H35 H 0.7658 0.1991 1.1680 0.044 Uiso 1 1 calc R . .
C36 C 0.78845(17) 0.26548(14) 1.06758(14) 0.0333(6) Uani 1 1 d . . .
H36 H 0.8170 0.2288 1.0439 0.040 Uiso 1 1 calc R . .
C37 C 0.70841(13) 0.09603(12) 0.69410(11) 0.0197(4) Uani 1 1 d . . .
C38 C 0.75957(14) 0.12019(12) 0.62341(12) 0.0227(5) Uani 1 1 d . . .
C39 C 0.78305(14) 0.07506(12) 0.57721(12) 0.0230(5) Uani 1 1 d . . .
H39 H 0.8186 0.0917 0.5296 0.028 Uiso 1 1 calc R . .
C40 C 0.75640(13) 0.00673(12) 0.59836(12) 0.0214(5) Uani 1 1 d . . .
C41 C 0.70354(13) -0.01536(12) 0.66869(12) 0.0211(5) Uani 1 1 d . . .
H41 H 0.6841 -0.0617 0.6845 0.025 Uiso 1 1 calc R . .
C42 C 0.67824(13) 0.02774(12) 0.71645(11) 0.0207(4) Uani 1 1 d . . .
C43 C 0.79109(16) 0.19472(13) 0.59484(13) 0.0309(6) Uani 1 1 d . . .
H43 H 0.7698 0.2187 0.6351 0.037 Uiso 1 1 calc R . .
C44 C 0.8826(2) 0.19229(19) 0.5677(3) 0.0742(13) Uani 1 1 d . . .
H44A H 0.9037 0.1622 0.6057 0.111 Uiso 1 1 calc R . .
H44B H 0.8989 0.2414 0.5536 0.111 Uiso 1 1 calc R . .
H44C H 0.9050 0.1717 0.5263 0.111 Uiso 1 1 calc R . .
C45 C 0.7589(2) 0.24154(17) 0.5354(2) 0.0636(10) Uani 1 1 d . . .
H45A H 0.7767 0.2901 0.5202 0.095 Uiso 1 1 calc R . .
H45B H 0.6991 0.2445 0.5532 0.095 Uiso 1 1 calc R . .
H45C H 0.7801 0.2200 0.4945 0.095 Uiso 1 1 calc R . .
C46 C 0.61908(14) -0.00045(13) 0.79113(12) 0.0245(5) Uani 1 1 d . . .
H46 H 0.6167 0.0319 0.8210 0.029 Uiso 1 1 calc R . .
C47 C 0.53394(15) 0.00268(15) 0.78881(14) 0.0339(6) Uani 1 1 d . . .
H47A H 0.5157 0.0527 0.7687 0.051 Uiso 1 1 calc R . .
H47B H 0.4963 -0.0149 0.8374 0.051 Uiso 1 1 calc R . .
H47C H 0.5350 -0.0277 0.7588 0.051 Uiso 1 1 calc R . .
C48 C 0.64521(18) -0.07747(15) 0.82753(14) 0.0384(6) Uani 1 1 d . . .
H48A H 0.6405 -0.1112 0.8031 0.058 Uiso 1 1 calc R . .
H48B H 0.6099 -0.0900 0.8778 0.058 Uiso 1 1 calc R . .
H48C H 0.7019 -0.0804 0.8250 0.058 Uiso 1 1 calc R . .
C49 C 0.78548(14) -0.04616(12) 0.54970(12) 0.0224(5) Uani 1 1 d . . .
C50 C 0.85291(14) -0.01384(13) 0.47943(12) 0.0242(5) Uani 1 1 d . . .
C51 C 0.83119(16) 0.04257(14) 0.42785(13) 0.0299(5) Uani 1 1 d . . .
H51 H 0.7754 0.0602 0.4368 0.036 Uiso 1 1 calc R . .
C52 C 0.88877(18) 0.07357(15) 0.36396(14) 0.0365(6) Uani 1 1 d . . .
H52 H 0.8727 0.1118 0.3293 0.044 Uiso 1 1 calc R . .
C53 C 0.97057(18) 0.04796(16) 0.35115(15) 0.0406(7) Uani 1 1 d . . .
H53 H 1.0108 0.0686 0.3075 0.049 Uiso 1 1 calc R . .
C54 C 0.99272(17) -0.00694(16) 0.40161(15) 0.0401(7) Uani 1 1 d . . .
H54 H 1.0486 -0.0241 0.3930 0.048 Uiso 1 1 calc R . .
C55 C 0.93442(15) -0.03776(14) 0.46522(13) 0.0313(6) Uani 1 1 d . . .
H55 H 0.9509 -0.0760 0.4996 0.038 Uiso 1 1 calc R . .
C56 C 0.81897(14) -0.11877(13) 0.59049(12) 0.0247(5) Uani 1 1 d . . .
C57 C 0.86235(17) -0.11882(14) 0.63409(14) 0.0349(6) Uani 1 1 d . . .
H57 H 0.8674 -0.0742 0.6409 0.042 Uiso 1 1 calc R . .
C58 C 0.89817(19) -0.18198(16) 0.66770(16) 0.0426(7) Uani 1 1 d . . .
H58 H 0.9276 -0.1801 0.6968 0.051 Uiso 1 1 calc R . .
C59 C 0.89150(18) -0.24754(15) 0.65931(16) 0.0405(6) Uani 1 1 d . . .
H59 H 0.9162 -0.2909 0.6822 0.049 Uiso 1 1 calc R . .
C60 C 0.84851(18) -0.24891(15) 0.61729(17) 0.0421(7) Uani 1 1 d . . .
H60 H 0.8435 -0.2938 0.6111 0.051 Uiso 1 1 calc R . .
C61 C 0.81216(16) -0.18552(14) 0.58361(14) 0.0332(6) Uani 1 1 d . . .
H61 H 0.7820 -0.1880 0.5553 0.040 Uiso 1 1 calc R . .
C62 C 0.71536(14) -0.05816(12) 0.52795(12) 0.0232(5) Uani 1 1 d . . .
C63 C 0.73592(15) -0.08824(13) 0.46986(13) 0.0286(5) Uani 1 1 d . . .
H63 H 0.7917 -0.1007 0.4455 0.034 Uiso 1 1 calc R . .
C64 C 0.67712(16) -0.10014(14) 0.44724(13) 0.0316(6) Uani 1 1 d . . .
H64 H 0.6926 -0.1207 0.4078 0.038 Uiso 1 1 calc R . .
C65 C 0.59562(16) -0.08221(14) 0.48187(14) 0.0329(6) Uani 1 1 d . . .
H65 H 0.5549 -0.0899 0.4662 0.039 Uiso 1 1 calc R . .
C66 C 0.57408(16) -0.05289(14) 0.53963(14) 0.0324(6) Uani 1 1 d . . .
H66 H 0.5182 -0.0410 0.5641 0.039 Uiso 1 1 calc R . .
C67 C 0.63354(15) -0.04070(13) 0.56222(13) 0.0269(5) Uani 1 1 d . . .
H67 H 0.6177 -0.0201 0.6017 0.032 Uiso 1 1 calc R . .
C68 C 0.45112(13) 0.30691(12) 0.76872(11) 0.0210(5) Uani 1 1 d . . .
C69 C 0.36382(14) 0.34747(13) 0.78128(13) 0.0270(5) Uani 1 1 d . . .
C70 C 0.36117(16) 0.43017(13) 0.75307(14) 0.0314(5) Uani 1 1 d . . .
H70A H 0.3043 0.4508 0.7623 0.047 Uiso 1 1 calc R . .
H70B H 0.3910 0.4430 0.7014 0.047 Uiso 1 1 calc R . .
H70C H 0.3865 0.4494 0.7775 0.047 Uiso 1 1 calc R . .
C71 C 0.31924(16) 0.32855(14) 0.86233(14) 0.0349(6) Uani 1 1 d . . .
H71A H 0.2666 0.3577 0.8732 0.052 Uiso 1 1 calc R . .
H71B H 0.3524 0.3387 0.8862 0.052 Uiso 1 1 calc R . .
H71C H 0.3102 0.2772 0.8795 0.052 Uiso 1 1 calc R . .
C72 C 0.31363(17) 0.32398(15) 0.74635(17) 0.0391(6) Uani 1 1 d . . .
H72A H 0.3058 0.2725 0.7675 0.059 Uiso 1 1 calc R . .
H72B H 0.3429 0.3322 0.6948 0.059 Uiso 1 1 calc R . .
H72C H 0.2604 0.3523 0.7547 0.059 Uiso 1 1 calc R . .
C73 C 0.53389(13) 0.41077(12) 0.72732(12) 0.0221(5) Uani 1 1 d . . .
C74 C 0.56479(14) 0.44512(12) 0.65358(12) 0.0250(5) Uani 1 1 d . . .
C75 C 0.57831(15) 0.51757(12) 0.63304(12) 0.0250(5) Uani 1 1 d . . .
H75 H 0.5975 0.5412 0.5835 0.030 Uiso 1 1 calc R . .
C76 C 0.56474(14) 0.55688(12) 0.68274(12) 0.0231(5) Uani 1 1 d . . .
C77 C 0.54115(14) 0.52080(12) 0.75392(12) 0.0243(5) Uani 1 1 d . . .
H77 H 0.5352 0.5460 0.7881 0.029 Uiso 1 1 calc R . .
C78 C 0.52554(14) 0.44812(12) 0.77786(12) 0.0231(5) Uani 1 1 d . . .
C79 C 0.58313(17) 0.40449(13) 0.59675(13) 0.0313(6) Uani 1 1 d . . .
H79 H 0.5987 0.3528 0.6178 0.038 Uiso 1 1 calc R . .
C80 C 0.65494(18) 0.43175(16) 0.52876(14) 0.0402(6) Uani 1 1 d . . .
H80A H 0.6394 0.4807 0.5038 0.060 Uiso 1 1 calc R . .
H80B H 0.6690 0.3995 0.4972 0.060 Uiso 1 1 calc R . .
H80C H 0.7022 0.4324 0.5420 0.060 Uiso 1 1 calc R . .
C81 C 0.50870(19) 0.40648(17) 0.57628(15) 0.0433(7) Uani 1 1 d . . .
H81A H 0.4660 0.3814 0.6180 0.065 Uiso 1 1 calc R . .
H81B H 0.5241 0.3825 0.5376 0.065 Uiso 1 1 calc R . .
H81C H 0.4882 0.4568 0.5601 0.065 Uiso 1 1 calc R . .
C82 C 0.50088(15) 0.41329(13) 0.85788(13) 0.0280(5) Uani 1 1 d . . .
H82 H 0.4887 0.3627 0.8666 0.034 Uiso 1 1 calc R . .
C83 C 0.57194(17) 0.40991(14) 0.88315(14) 0.0344(6) Uani 1 1 d . . .
H83A H 0.6192 0.3817 0.8573 0.052 Uiso 1 1 calc R . .
H83B H 0.5563 0.3869 0.9346 0.052 Uiso 1 1 calc R . .
H83C H 0.5859 0.4590 0.8738 0.052 Uiso 1 1 calc R . .
C84 C 0.42484(17) 0.45291(14) 0.90252(14) 0.0350(6) Uani 1 1 d . . .
H84A H 0.4363 0.5020 0.8963 0.052 Uiso 1 1 calc R . .
H84B H 0.4108 0.4268 0.9532 0.052 Uiso 1 1 calc R . .
H84C H 0.3790 0.4551 0.8864 0.052 Uiso 1 1 calc R . .
C85 C 0.57732(14) 0.63850(12) 0.65361(12) 0.0236(5) Uani 1 1 d . . .
C86 C 0.50779(14) 0.67937(13) 0.62522(12) 0.0250(5) Uani 1 1 d . . .
C87 C 0.50324(15) 0.75466(13) 0.60047(12) 0.0274(5) Uani 1 1 d . . .
H87 H 0.5441 0.7798 0.6002 0.033 Uiso 1 1 calc R . .
C88 C 0.44079(16) 0.79353(14) 0.57640(13) 0.0316(6) Uani 1 1 d . . .
H88 H 0.4401 0.8446 0.5587 0.038 Uiso 1 1 calc R . .
C89 C 0.37932(17) 0.75873(16) 0.57784(14) 0.0373(6) Uani 1 1 d . . .
H89 H 0.3363 0.7855 0.5615 0.045 Uiso 1 1 calc R . .
C90 C 0.38147(17) 0.68467(16) 0.60328(16) 0.0396(6) Uani 1 1 d . . .
H90 H 0.3392 0.6603 0.6051 0.048 Uiso 1 1 calc R . .
C91 C 0.44493(16) 0.64521(14) 0.62638(14) 0.0334(6) Uani 1 1 d . . .
H91 H 0.4456 0.5941 0.6432 0.040 Uiso 1 1 calc R . .
C92 C 0.57409(15) 0.67222(12) 0.71295(12) 0.0233(5) Uani 1 1 d . . .
C93 C 0.50041(16) 0.67701(13) 0.76896(13) 0.0282(5) Uani 1 1 d . . .
H93 H 0.4537 0.6596 0.7696 0.034 Uiso 1 1 calc R . .
C94 C 0.49404(17) 0.70652(13) 0.82339(13) 0.0325(6) Uani 1 1 d . . .
H94 H 0.4436 0.7082 0.8613 0.039 Uiso 1 1 calc R . .
C95 C 0.56058(18) 0.73358(15) 0.82297(14) 0.0376(6) Uani 1 1 d . . .
H95 H 0.5565 0.7533 0.8607 0.045 Uiso 1 1 calc R . .
C96 C 0.63363(18) 0.73148(15) 0.76642(15) 0.0384(6) Uani 1 1 d . . .
H96 H 0.6795 0.7511 0.7646 0.046 Uiso 1 1 calc R . .
C97 C 0.63970(16) 0.70074(13) 0.71243(14) 0.0308(5) Uani 1 1 d . . .
H97 H 0.6901 0.6993 0.6743 0.037 Uiso 1 1 calc R . .
C98 C 0.66290(14) 0.64392(12) 0.59500(12) 0.0250(5) Uani 1 1 d . . .
C99 C 0.72807(16) 0.59655(14) 0.60995(15) 0.0342(6) Uani 1 1 d . . .
H99 H 0.7184 0.5621 0.6550 0.041 Uiso 1 1 calc R . .
C100 C 0.80590(18) 0.59893(16) 0.56063(17) 0.0425(7) Uani 1 1 d . . .
H100 H 0.8490 0.5659 0.5716 0.051 Uiso 1 1 calc R . .
C101 C 0.82138(18) 0.64958(18) 0.49492(17) 0.0482(8) Uani 1 1 d . . .
H101 H 0.8750 0.6517 0.4609 0.058 Uiso 1 1 calc R . .
C102 C 0.75832(19) 0.69650(18) 0.47966(16) 0.0481(7) Uani 1 1 d . . .
H102 H 0.7687 0.7315 0.4349 0.058 Uiso 1 1 calc R . .
C103 C 0.67973(17) 0.69347(15) 0.52872(13) 0.0353(6) Uani 1 1 d . . .
H103 H 0.6368 0.7259 0.5167 0.042 Uiso 1 1 calc R . .
C104 C 0.41202(13) 0.18462(11) 0.79157(11) 0.0195(4) Uani 1 1 d . . .
C105 C 0.36878(13) 0.14300(12) 0.85881(12) 0.0210(5) Uani 1 1 d . . .
C106 C 0.31373(14) 0.09779(12) 0.86387(12) 0.0222(5) Uani 1 1 d . . .
H106 H 0.2826 0.0712 0.9098 0.027 Uiso 1 1 calc R . .
C107 C 0.30333(13) 0.09059(11) 0.80373(12) 0.0202(4) Uani 1 1 d . . .
C108 C 0.35486(13) 0.12525(12) 0.73701(12) 0.0215(5) Uani 1 1 d . . .
H108 H 0.3533 0.1161 0.6954 0.026 Uiso 1 1 calc R . .
C109 C 0.40826(13) 0.17254(12) 0.72926(11) 0.0201(4) Uani 1 1 d . . .
C110 C 0.38251(14) 0.14448(13) 0.92624(12) 0.0251(5) Uani 1 1 d . . .
H110 H 0.4025 0.1922 0.9171 0.030 Uiso 1 1 calc R . .
C111 C 0.30529(17) 0.13715(16) 0.99182(13) 0.0370(6) Uani 1 1 d . . .
H11A H 0.2880 0.0885 1.0055 0.055 Uiso 1 1 calc R . .
H11B H 0.2620 0.1730 0.9806 0.055 Uiso 1 1 calc R . .
H11C H 0.3163 0.1452 1.0315 0.055 Uiso 1 1 calc R . .
C112 C 0.44923(18) 0.08552(15) 0.94081(15) 0.0387(6) Uani 1 1 d . . .
H11D H 0.4604 0.0889 0.9823 0.058 Uiso 1 1 calc R . .
H11E H 0.4991 0.0919 0.8988 0.058 Uiso 1 1 calc R . .
H11F H 0.4310 0.0380 0.9507 0.058 Uiso 1 1 calc R . .
C113 C 0.46219(15) 0.20959(13) 0.65484(12) 0.0279(5) Uani 1 1 d . . .
H113 H 0.4810 0.2528 0.6586 0.033 Uiso 1 1 calc R . .
C114 C 0.41905(16) 0.23555(14) 0.59956(13) 0.0298(5) Uani 1 1 d . . .
H11G H 0.4066 0.1937 0.5900 0.045 Uiso 1 1 calc R . .
H11H H 0.4546 0.2648 0.5551 0.045 Uiso 1 1 calc R . .
H11I H 0.3683 0.2648 0.6181 0.045 Uiso 1 1 calc R . .
C115 C 0.53770(17) 0.1589(2) 0.62833(15) 0.0499(8) Uani 1 1 d . . .
H11J H 0.5680 0.1453 0.6618 0.075 Uiso 1 1 calc R . .
H11K H 0.5726 0.1836 0.5809 0.075 Uiso 1 1 calc R . .
H11L H 0.5208 0.1155 0.6254 0.075 Uiso 1 1 calc R . .
C116 C 0.24078(14) 0.04261(12) 0.80748(12) 0.0217(5) Uani 1 1 d . . .
C117 C 0.18683(13) 0.01315(12) 0.88601(12) 0.0223(5) Uani 1 1 d . . .
C118 C 0.13660(14) 0.06264(14) 0.92360(13) 0.0280(5) Uani 1 1 d . . .
H118 H 0.1363 0.1127 0.9002 0.034 Uiso 1 1 calc R . .
C119 C 0.08732(15) 0.04049(15) 0.99410(14) 0.0325(6) Uani 1 1 d . . .
H119 H 0.0540 0.0753 1.0186 0.039 Uiso 1 1 calc R . .
C120 C 0.08624(15) -0.03188(16) 1.02908(14) 0.0343(6) Uani 1 1 d . . .
H120 H 0.0523 -0.0473 1.0776 0.041 Uiso 1 1 calc R . .
C121 C 0.13518(16) -0.08159(15) 0.99257(14) 0.0349(6) Uani 1 1 d . . .
H121 H 0.1349 -0.1316 1.0162 0.042 Uiso 1 1 calc R . .
C122 C 0.18493(15) -0.05954(13) 0.92167(13) 0.0281(5) Uani 1 1 d . . .
H122 H 0.2180 -0.0946 0.8974 0.034 Uiso 1 1 calc R . .
C123 C 0.29300(14) -0.01865(12) 0.77303(12) 0.0220(5) Uani 1 1 d . . .
C124 C 0.35443(14) -0.05756(13) 0.79960(12) 0.0254(5) Uani 1 1 d . . .
H124 H 0.3622 -0.0457 0.8374 0.030 Uiso 1 1 calc R . .
C125 C 0.40408(15) -0.11293(13) 0.77213(13) 0.0296(5) Uani 1 1 d . . .
H125 H 0.4453 -0.1387 0.7913 0.035 Uiso 1 1 calc R . .
C126 C 0.39428(17) -0.13108(14) 0.71714(14) 0.0355(6) Uani 1 1 d . . .
H126 H 0.4277 -0.1699 0.6989 0.043 Uiso 1 1 calc R . .
C127 C 0.33540(18) -0.09213(15) 0.68915(14) 0.0380(6) Uani 1 1 d . . .
H127 H 0.3291 -0.1036 0.6505 0.046 Uiso 1 1 calc R . .
C128 C 0.28478(16) -0.03620(14) 0.71645(13) 0.0299(5) Uani 1 1 d . . .
H128 H 0.2445 -0.0099 0.6963 0.036 Uiso 1 1 calc R . .
C129 C 0.18181(14) 0.08599(13) 0.76770(12) 0.0230(5) Uani 1 1 d . . .
C130 C 0.12292(15) 0.04931(15) 0.76548(14) 0.0324(6) Uani 1 1 d . . .
H130 H 0.1191 -0.0003 0.7901 0.039 Uiso 1 1 calc R . .
C131 C 0.07008(16) 0.08390(17) 0.72809(16) 0.0400(7) Uani 1 1 d . . .
H131 H 0.0324 0.0573 0.7255 0.048 Uiso 1 1 calc R . .
C132 C 0.07185(17) 0.15646(17) 0.69472(14) 0.0410(7) Uani 1 1 d . . .
H132 H 0.0363 0.1800 0.6684 0.049 Uiso 1 1 calc R . .
C133 C 0.12593(16) 0.19471(16) 0.69990(14) 0.0364(6) Uani 1 1 d . . .
H133 H 0.1258 0.2453 0.6789 0.044 Uiso 1 1 calc R . .
C134 C 0.18074(15) 0.15991(13) 0.73560(13) 0.0284(5) Uani 1 1 d . . .
H134 H 0.2180 0.1870 0.7381 0.034 Uiso 1 1 calc R . .
C135 C 0.8769(3) 0.2876(3) 1.3250(3) 0.0925(14) Uani 1 1 d . . .
H13D H 0.8810 0.3207 1.3504 0.139 Uiso 1 1 calc R . .
H13E H 0.9088 0.2416 1.3372 0.139 Uiso 1 1 calc R . .
H13F H 0.8196 0.2791 1.3391 0.139 Uiso 1 1 calc R . .
C136 C 0.9098(3) 0.3209(3) 1.2446(3) 0.0861(13) Uani 1 1 d . . .
H13G H 0.9684 0.3270 1.2305 0.103 Uiso 1 1 calc R . .
H13H H 0.9055 0.2870 1.2195 0.103 Uiso 1 1 calc R . .
C137 C 0.8670(3) 0.3911(2) 1.2210(2) 0.0750(11) Uani 1 1 d . . .
H13I H 0.8724 0.4249 1.2456 0.090 Uiso 1 1 calc R . .
H13J H 0.8083 0.3848 1.2365 0.090 Uiso 1 1 calc R . .
C138 C 0.8968(3) 0.4255(2) 1.1406(2) 0.0708(11) Uani 1 1 d . . .
H13K H 0.9556 0.4316 1.1246 0.085 Uiso 1 1 calc R . .
H13L H 0.8907 0.3923 1.1157 0.085 Uiso 1 1 calc R . .
C139 C 0.8523(2) 0.4973(2) 1.1188(2) 0.0658(10) Uani 1 1 d . . .
H13M H 0.8623 0.5316 1.1405 0.079 Uiso 1 1 calc R . .
H13N H 0.7931 0.4920 1.1383 0.079 Uiso 1 1 calc R . .
C140 C 0.8768(3) 0.5287(2) 1.0392(2) 0.0666(10) Uani 1 1 d . . .
H14D H 0.9353 0.5346 1.0194 0.100 Uiso 1 1 calc R . .
H14E H 0.8461 0.5758 1.0290 0.100 Uiso 1 1 calc R . .
H14F H 0.8649 0.4961 1.0174 0.100 Uiso 1 1 calc R . .
C141 C 0.2727(3) 0.3053(2) 1.0680(2) 0.0735(12) Uani 1 1 d . . .
H14G H 0.2985 0.2884 1.0243 0.110 Uiso 1 1 calc R . .
H14H H 0.3136 0.3031 1.0897 0.110 Uiso 1 1 calc R . .
H14I H 0.2488 0.3552 1.0562 0.110 Uiso 1 1 calc R . .
C142 C 0.2062(2) 0.2574(2) 1.12045(18) 0.0621(9) Uani 1 1 d . . .
H14J H 0.1827 0.2733 1.1653 0.075 Uiso 1 1 calc R . .
H14K H 0.2312 0.2072 1.1320 0.075 Uiso 1 1 calc R . .
C143 C 0.1375(2) 0.2577(2) 1.09355(19) 0.0627(9) Uani 1 1 d . . .
H14L H 0.1618 0.2542 1.0433 0.075 Uiso 1 1 calc R . .
H14M H 0.1040 0.3046 1.0936 0.075 Uiso 1 1 calc R . .
C144 C 0.0817(3) 0.1972(2) 1.1367(2) 0.0687(10) Uani 1 1 d . . .
H14N H 0.1161 0.1507 1.1416 0.082 Uiso 1 1 calc R . .
H14O H 0.0527 0.2042 1.1854 0.082 Uiso 1 1 calc R . .
C145 C 0.0205(3) 0.1913(2) 1.1071(2) 0.0738(11) Uani 1 1 d . . .
H14P H 0.0492 0.1851 1.0581 0.089 Uiso 1 1 calc R . .
H14Q H -0.0148 0.2374 1.1031 0.089 Uiso 1 1 calc R . .
C146 C -0.0321(3) 0.1317(3) 1.1489(2) 0.0767(12) Uani 1 1 d . . .
H14R H 0.0020 0.0860 1.1563 0.115 Uiso 1 1 calc R . .
H14S H -0.0668 0.1290 1.1228 0.115 Uiso 1 1 calc R . .
H14T H -0.0665 0.1406 1.1954 0.115 Uiso 1 1 calc R . .
C147 C 0.9662(6) 0.3975(6) 0.4666(6) 0.036(2) Uiso 0.25 1 d PDU A 1
H14U H 0.9244 0.3660 0.5018 0.054 Uiso 0.25 1 calc PR A 1
H14V H 1.0023 0.4042 0.4896 0.054 Uiso 0.25 1 calc PR A 1
H14W H 0.9982 0.3752 0.4272 0.054 Uiso 0.25 1 calc PR A 1
C149 C 0.8692(9) 0.4660(6) 0.4012(8) 0.079(5) Uiso 0.25 1 d PDU A 1
H14$ H 0.8338 0.4269 0.4325 0.094 Uiso 0.25 1 calc PR A 1
H14 H 0.9026 0.4515 0.3566 0.094 Uiso 0.25 1 calc PR A 1
C148 C 0.925(2) 0.4710(8) 0.437(3) 0.254(19) Uiso 0.25 1 d PDU A 1
H1 H 0.8938 0.4935 0.4775 0.305 Uiso 0.25 1 calc PR A 1
H2 H 0.9678 0.5028 0.4030 0.305 Uiso 0.25 1 calc PR A 1
C150 C 0.8156(7) 0.5333(8) 0.3827(8) 0.125(8) Uiso 0.25 1 d PDU A 1
H15A H 0.7818 0.5485 0.4269 0.149 Uiso 0.25 1 calc PR A 1
H15B H 0.7783 0.5225 0.3625 0.149 Uiso 0.25 1 calc PR A 1
C151 C 0.8638(9) 0.5950(6) 0.3293(6) 0.066(4) Uiso 0.25 1 d PDU A 1
H15C H 0.8256 0.6374 0.3184 0.079 Uiso 0.25 1 calc PR A 1
H15D H 0.8978 0.6086 0.3510 0.079 Uiso 0.25 1 calc PR A 1
C152 C 0.9172(10) 0.5759(10) 0.2619(7) 0.086(5) Uiso 0.25 1 d PDU A 1
H15E H 0.9470 0.5285 0.2731 0.129 Uiso 0.25 1 calc PR A 1
H15F H 0.9560 0.6123 0.2336 0.129 Uiso 0.25 1 calc PR A 1
H15G H 0.8837 0.5742 0.2344 0.129 Uiso 0.25 1 calc PR A 1

loop_
_atom_site_aniso_label
_atom_site_aniso_U_11
_atom_site_aniso_U_22
_atom_site_aniso_U_33
_atom_site_aniso_U_23
_atom_site_aniso_U_13
_atom_site_aniso_U_12
Mn1 0.02075(18) 0.01834(18) 0.02287(18) -0.00704(14) -0.00940(14) -0.00124(13)
N1 0.0233(10) 0.0206(9) 0.0214(9) -0.0079(7) -0.0099(8) -0.0018(8)
N2 0.0233(10) 0.0215(10) 0.0231(9) -0.0109(8) -0.0101(8) 0.0008(8)
N3 0.0237(10) 0.0165(9) 0.0309(10) -0.0063(8) -0.0108(8) -0.0029(8)
N4 0.0219(9) 0.0174(9) 0.0229(9) -0.0053(7) -0.0099(8) -0.0034(7)
C1 0.0205(11) 0.0194(11) 0.0195(10) -0.0057(9) -0.0058(9) -0.0043(9)
C2 0.0227(11) 0.0219(11) 0.0259(11) -0.0086(9) -0.0101(9) 0.0000(9)
C3 0.0444(16) 0.0488(17) 0.0556(18) -0.0351(15) -0.0332(14) 0.0236(14)
C4 0.0270(13) 0.0309(14) 0.0678(19) -0.0132(13) -0.0254(14) 0.0020(11)
C5 0.0315(14) 0.0397(15) 0.0366(14) 0.0035(12) -0.0149(12) 0.0029(12)
C6 0.0206(11) 0.0179(11) 0.0241(11) -0.0085(9) -0.0099(9) 0.0010(9)
C7 0.0236(11) 0.0169(10) 0.0232(11) -0.0056(9) -0.0108(9) -0.0003(9)
C8 0.0250(11) 0.0214(11) 0.0216(11) -0.0080(9) -0.0091(9) -0.0015(9)
C9 0.0252(12) 0.0169(11) 0.0286(12) -0.0093(9) -0.0122(10) -0.0004(9)
C10 0.0258(12) 0.0192(11) 0.0259(11) -0.0067(9) -0.0095(10) -0.0033(9)
C11 0.0224(11) 0.0203(11) 0.0239(11) -0.0068(9) -0.0086(9) -0.0012(9)
C12 0.0289(12) 0.0210(11) 0.0216(11) -0.0049(9) -0.0104(9) -0.0054(9)
C13 0.0297(13) 0.0298(13) 0.0349(13) -0.0038(11) -0.0069(11) -0.0086(11)
C14 0.0417(15) 0.0336(14) 0.0305(13) 0.0022(11) -0.0172(12) -0.0126(12)
C15 0.0313(13) 0.0344(14) 0.0252(12) -0.0104(10) -0.0073(10) -0.0094(11)
C16 0.0380(15) 0.0491(17) 0.0308(14) -0.0105(12) -0.0039(12) -0.0123(13)
C17 0.0443(18) 0.070(2) 0.0316(15) 0.0005(14) -0.0145(13) 0.0038(16)
C18 0.0301(12) 0.0225(12) 0.0285(12) -0.0093(10) -0.0132(10) -0.0052(10)
C19 0.0309(13) 0.0252(12) 0.0278(12) -0.0049(10) -0.0134(10) -0.0069(10)
C20 0.0377(15) 0.0319(14) 0.0420(15) -0.0126(12) -0.0193(12) -0.0060(11)
C21 0.0386(16) 0.0472(17) 0.0551(18) -0.0128(14) -0.0263(14) -0.0100(13)
C22 0.0340(15) 0.0466(17) 0.0553(18) -0.0140(14) -0.0193(14) 0.0016(13)
C23 0.0390(15) 0.0392(16) 0.0458(16) -0.0173(13) -0.0176(13) 0.0051(12)
C24 0.0349(14) 0.0286(13) 0.0360(14) -0.0108(11) -0.0164(11) -0.0027(11)
C25 0.0392(14) 0.0238(12) 0.0301(12) -0.0109(10) -0.0151(11) -0.0065(11)
C26 0.0445(16) 0.0302(14) 0.0422(15) -0.0091(12) -0.0147(13) -0.0060(12)
C27 0.061(2) 0.0302(15) 0.0554(19) -0.0023(14) -0.0142(16) -0.0139(15)
C28 0.071(2) 0.0236(14) 0.063(2) -0.0052(14) -0.0321(18) -0.0007(15)
C29 0.0566(19) 0.0280(14) 0.074(2) -0.0143(14) -0.0392(17) 0.0017(14)
C30 0.0428(16) 0.0265(13) 0.0502(16) -0.0112(12) -0.0246(13) -0.0039(12)
C31 0.0268(12) 0.0307(13) 0.0302(12) -0.0128(10) -0.0122(10) -0.0076(10)
C32 0.0305(13) 0.0315(14) 0.0369(14) -0.0136(11) -0.0099(11) -0.0059(11)
C33 0.0365(15) 0.0454(17) 0.0378(15) -0.0222(13) -0.0048(12) -0.0077(13)
C34 0.0366(15) 0.0544(18) 0.0282(13) -0.0149(13) -0.0086(11) -0.0108(13)
C35 0.0432(16) 0.0390(15) 0.0327(14) -0.0087(12) -0.0164(12) -0.0057(12)
C36 0.0430(15) 0.0314(14) 0.0319(13) -0.0130(11) -0.0166(12) -0.0024(12)
C37 0.0193(11) 0.0221(11) 0.0227(11) -0.0100(9) -0.0108(9) 0.0013(9)
C38 0.0275(12) 0.0224(11) 0.0228(11) -0.0074(9) -0.0111(9) -0.0048(9)
C39 0.0248(12) 0.0272(12) 0.0187(11) -0.0076(9) -0.0066(9) -0.0049(10)
C40 0.0193(11) 0.0251(12) 0.0234(11) -0.0098(9) -0.0077(9) -0.0034(9)
C41 0.0225(11) 0.0211(11) 0.0232(11) -0.0075(9) -0.0088(9) -0.0046(9)
C42 0.0211(11) 0.0226(11) 0.0210(11) -0.0062(9) -0.0098(9) -0.0015(9)
C43 0.0453(15) 0.0246(12) 0.0241(12) -0.0089(10) -0.0067(11) -0.0121(11)
C44 0.050(2) 0.0368(18) 0.130(4) 0.008(2) -0.039(2) -0.0218(16)
C45 0.072(2) 0.0318(16) 0.088(3) 0.0116(17) -0.043(2) -0.0169(16)
C46 0.0258(12) 0.0269(12) 0.0236(11) -0.0120(10) -0.0061(10) -0.0045(10)
C47 0.0263(13) 0.0423(15) 0.0290(13) -0.0040(11) -0.0057(10) -0.0097(11)
C48 0.0431(16) 0.0370(15) 0.0255(13) -0.0007(11) -0.0082(12) -0.0006(12)
C49 0.0222(11) 0.0263(12) 0.0224(11) -0.0116(9) -0.0067(9) -0.0032(9)
C50 0.0259(12) 0.0276(12) 0.0228(11) -0.0131(10) -0.0050(9) -0.0069(10)
C51 0.0308(13) 0.0364(14) 0.0256(12) -0.0140(11) -0.0064(10) -0.0066(11)
C52 0.0491(17) 0.0366(15) 0.0248(12) -0.0079(11) -0.0085(12) -0.0143(13)
C53 0.0388(15) 0.0496(17) 0.0299(14) -0.0157(13) 0.0033(12) -0.0178(13)
C54 0.0291(14) 0.0516(18) 0.0382(15) -0.0198(14) -0.0007(12) -0.0090(13)
C55 0.0296(13) 0.0359(14) 0.0308(13) -0.0152(11) -0.0065(11) -0.0053(11)
C56 0.0221(11) 0.0292(13) 0.0229(11) -0.0111(10) -0.0037(9) -0.0031(10)
C57 0.0418(15) 0.0313(14) 0.0392(14) -0.0143(11) -0.0194(12) -0.0006(12)
C58 0.0495(17) 0.0419(16) 0.0463(16) -0.0120(13) -0.0304(14) 0.0034(13)
C59 0.0399(15) 0.0325(15) 0.0453(16) -0.0024(12) -0.0183(13) 0.0007(12)
C60 0.0403(16) 0.0260(14) 0.0616(19) -0.0103(13) -0.0199(14) -0.0026(12)
C61 0.0322(14) 0.0312(14) 0.0425(15) -0.0126(11) -0.0165(12) -0.0042(11)
C62 0.0273(12) 0.0224(11) 0.0223(11) -0.0064(9) -0.0084(9) -0.0061(9)
C63 0.0301(13) 0.0317(13) 0.0272(12) -0.0118(10) -0.0085(10) -0.0054(11)
C64 0.0436(15) 0.0306(13) 0.0285(13) -0.0101(10) -0.0165(11) -0.0084(11)
C65 0.0368(14) 0.0332(14) 0.0382(14) -0.0065(11) -0.0225(12) -0.0088(11)
C66 0.0278(13) 0.0361(14) 0.0366(14) -0.0111(11) -0.0134(11) -0.0025(11)
C67 0.0294(13) 0.0276(12) 0.0264(12) -0.0086(10) -0.0111(10) -0.0021(10)
C68 0.0229(11) 0.0214(11) 0.0220(11) -0.0077(9) -0.0098(9) -0.0014(9)
C69 0.0225(12) 0.0235(12) 0.0365(13) -0.0112(10) -0.0100(10) 0.0003(10)
C70 0.0295(13) 0.0258(13) 0.0408(14) -0.0108(11) -0.0151(11) 0.0030(10)
C71 0.0282(13) 0.0286(13) 0.0414(15) -0.0103(11) -0.0055(11) 0.0015(11)
C72 0.0312(14) 0.0356(15) 0.0623(18) -0.0209(13) -0.0265(13) 0.0060(12)
C73 0.0224(11) 0.0170(11) 0.0291(12) -0.0065(9) -0.0108(10) -0.0013(9)
C74 0.0285(12) 0.0210(11) 0.0293(12) -0.0084(10) -0.0132(10) -0.0006(10)
C75 0.0323(13) 0.0211(11) 0.0220(11) -0.0053(9) -0.0091(10) -0.0039(10)
C76 0.0269(12) 0.0173(11) 0.0266(12) -0.0051(9) -0.0101(10) -0.0043(9)
C77 0.0299(12) 0.0212(11) 0.0255(12) -0.0088(9) -0.0105(10) -0.0037(10)
C78 0.0246(12) 0.0195(11) 0.0257(12) -0.0055(9) -0.0094(9) -0.0019(9)
C79 0.0493(16) 0.0218(12) 0.0264(12) -0.0067(10) -0.0151(11) -0.0058(11)
C80 0.0490(17) 0.0397(16) 0.0341(14) -0.0182(12) -0.0095(13) -0.0041(13)
C81 0.0565(18) 0.0500(18) 0.0322(14) -0.0136(13) -0.0162(13) -0.0170(15)
C82 0.0373(14) 0.0207(12) 0.0263(12) -0.0038(9) -0.0105(10) -0.0073(10)
C83 0.0424(15) 0.0289(13) 0.0357(14) -0.0051(11) -0.0192(12) -0.0044(12)
C84 0.0404(15) 0.0326(14) 0.0284(13) -0.0062(11) -0.0085(11) -0.0044(12)
C85 0.0305(12) 0.0188(11) 0.0231(11) -0.0058(9) -0.0092(10) -0.0048(9)
C86 0.0294(12) 0.0248(12) 0.0205(11) -0.0087(9) -0.0066(10) -0.0011(10)
C87 0.0331(13) 0.0264(12) 0.0230(11) -0.0077(10) -0.0081(10) -0.0042(10)
C88 0.0376(14) 0.0314(13) 0.0235(12) -0.0087(10) -0.0101(11) 0.0040(11)
C89 0.0365(15) 0.0461(16) 0.0336(14) -0.0173(12) -0.0171(12) 0.0086(12)
C90 0.0324(14) 0.0465(17) 0.0497(17) -0.0202(14) -0.0188(13) -0.0025(12)
C91 0.0355(14) 0.0287(13) 0.0403(14) -0.0122(11) -0.0143(12) -0.0038(11)
C92 0.0323(13) 0.0140(10) 0.0238(11) -0.0036(9) -0.0112(10) -0.0010(9)
C93 0.0339(13) 0.0224(12) 0.0290(12) -0.0079(10) -0.0097(10) -0.0038(10)
C94 0.0422(15) 0.0254(13) 0.0283(13) -0.0096(10) -0.0099(11) 0.0007(11)
C95 0.0529(17) 0.0333(14) 0.0348(14) -0.0168(12) -0.0216(13) 0.0043(13)
C96 0.0445(16) 0.0368(15) 0.0460(16) -0.0173(13) -0.0236(13) -0.0033(12)
C97 0.0343(14) 0.0284(13) 0.0326(13) -0.0105(11) -0.0111(11) -0.0055(11)
C98 0.0293(12) 0.0210(11) 0.0268(12) -0.0080(9) -0.0082(10) -0.0065(10)
C99 0.0350(14) 0.0262(13) 0.0390(14) -0.0061(11) -0.0115(12) -0.0029(11)
C100 0.0343(15) 0.0372(15) 0.0578(18) -0.0176(14) -0.0151(14) 0.0002(12)
C101 0.0335(15) 0.059(2) 0.0442(17) -0.0201(15) 0.0022(13) -0.0071(14)
C102 0.0436(17) 0.058(2) 0.0300(14) -0.0036(13) -0.0034(13) -0.0072(15)
C103 0.0355(14) 0.0396(15) 0.0261(12) -0.0062(11) -0.0067(11) -0.0042(12)
C104 0.0212(11) 0.0158(10) 0.0232(11) -0.0044(8) -0.0102(9) -0.0008(9)
C105 0.0217(11) 0.0191(11) 0.0246(11) -0.0075(9) -0.0096(9) -0.0004(9)
C106 0.0223(11) 0.0228(11) 0.0210(11) -0.0048(9) -0.0068(9) -0.0027(9)
C107 0.0209(11) 0.0174(11) 0.0241(11) -0.0048(9) -0.0095(9) -0.0027(9)
C108 0.0232(11) 0.0232(11) 0.0209(11) -0.0070(9) -0.0094(9) -0.0024(9)
C109 0.0206(11) 0.0191(11) 0.0219(11) -0.0041(9) -0.0096(9) -0.0015(9)
C110 0.0307(13) 0.0256(12) 0.0231(11) -0.0084(9) -0.0104(10) -0.0056(10)
C111 0.0420(15) 0.0479(16) 0.0243(12) -0.0126(12) -0.0087(11) -0.0111(13)
C112 0.0487(17) 0.0414(16) 0.0376(14) -0.0169(12) -0.0269(13) 0.0055(13)
C113 0.0323(13) 0.0307(13) 0.0228(12) 0.0006(10) -0.0127(10) -0.0128(11)
C114 0.0372(14) 0.0307(13) 0.0243(12) -0.0039(10) -0.0141(11) -0.0067(11)
C115 0.0266(14) 0.079(2) 0.0250(13) 0.0024(14) -0.0044(11) 0.0031(15)
C116 0.0225(11) 0.0214(11) 0.0242(11) -0.0063(9) -0.0097(9) -0.0042(9)
C117 0.0195(11) 0.0256(12) 0.0248(11) -0.0050(9) -0.0093(9) -0.0074(9)
C118 0.0224(12) 0.0294(13) 0.0329(13) -0.0091(10) -0.0085(10) -0.0038(10)
C119 0.0224(12) 0.0443(16) 0.0336(13) -0.0161(12) -0.0076(10) -0.0034(11)
C120 0.0267(13) 0.0502(17) 0.0263(12) -0.0067(12) -0.0073(10) -0.0123(12)
C121 0.0374(14) 0.0333(14) 0.0305(13) -0.0008(11) -0.0095(11) -0.0115(12)
C122 0.0292(13) 0.0270(13) 0.0295(12) -0.0077(10) -0.0098(10) -0.0053(10)
C123 0.0224(11) 0.0201(11) 0.0234(11) -0.0038(9) -0.0062(9) -0.0075(9)
C124 0.0269(12) 0.0255(12) 0.0248(11) -0.0051(9) -0.0093(10) -0.0059(10)
C125 0.0295(13) 0.0256(13) 0.0316(13) -0.0054(10) -0.0109(11) 0.0000(10)
C126 0.0395(15) 0.0302(14) 0.0348(14) -0.0138(11) -0.0093(12) 0.0035(12)
C127 0.0489(17) 0.0407(16) 0.0335(14) -0.0204(12) -0.0194(13) 0.0042(13)
C128 0.0329(13) 0.0294(13) 0.0304(13) -0.0094(10) -0.0144(11) 0.0009(11)
C129 0.0214(11) 0.0267(12) 0.0229(11) -0.0078(9) -0.0089(9) -0.0011(9)
C130 0.0253(13) 0.0359(14) 0.0404(14) -0.0142(12) -0.0123(11) -0.0031(11)
C131 0.0269(13) 0.0553(18) 0.0497(17) -0.0238(14) -0.0190(12) -0.0009(13)
C132 0.0290(14) 0.0603(19) 0.0323(14) -0.0102(13) -0.0154(12) 0.0069(13)
C133 0.0291(14) 0.0397(15) 0.0299(13) -0.0004(11) -0.0086(11) 0.0033(12)
C134 0.0249(12) 0.0296(13) 0.0288(12) -0.0049(10) -0.0092(10) -0.0023(10)
C135 0.102(4) 0.078(3) 0.092(3) -0.011(3) -0.036(3) -0.007(3)
C136 0.085(3) 0.079(3) 0.093(3) -0.027(3) -0.031(3) 0.006(3)
C137 0.086(3) 0.071(3) 0.075(3) -0.032(2) -0.028(2) -0.001(2)
C138 0.067(2) 0.072(3) 0.073(3) -0.030(2) -0.017(2) -0.004(2)
C139 0.065(2) 0.063(2) 0.076(3) -0.033(2) -0.017(2) -0.0066(19)
C140 0.070(2) 0.061(2) 0.073(3) -0.030(2) -0.018(2) -0.0067(19)
C141 0.083(3) 0.093(3) 0.050(2) -0.025(2) -0.013(2) -0.029(2)
C142 0.082(3) 0.063(2) 0.0446(18) -0.0184(17) -0.0235(18) -0.003(2)
C143 0.073(2) 0.067(2) 0.0480(19) -0.0228(17) -0.0197(18) 0.0040(19)
C144 0.075(3) 0.081(3) 0.049(2) -0.0142(19) -0.0201(19) -0.011(2)
C145 0.101(3) 0.069(3) 0.052(2) -0.0161(19) -0.024(2) -0.014(2)
C146 0.087(3) 0.091(3) 0.049(2) -0.011(2) -0.014(2) -0.029(2)

loop_
_atom_type_symbol
_atom_type_description
_atom_type_scat_dispersion_real
_atom_type_scat_dispersion_imag
_atom_type_scat_source
C C 0.0033 0.0016 'International Tables Vol C Tables 4.2.6.8 and 6.1.1.4'
H H 0.0000 0.0000 'International Tables Vol C Tables 4.2.6.8 and 6.1.1.4'
N N 0.0061 0.0033 'International Tables Vol C Tables 4.2.6.8 and 6.1.1.4'
Mn Mn 0.3368 0.7283 'International Tables Vol C Tables 4.2.6.8 and 6.1.1.4'

loop_
_geom_angle_atom_site_label_1
_geom_angle_atom_site_label_2
_geom_angle_atom_site_label_3
_geom_angle
N4 Mn1 N1 144.83(7)
N4 Mn1 N2 126.83(7)
N1 Mn1 N2 62.14(7)
N4 Mn1 N3 61.95(7)
N1 Mn1 N3 124.11(7)
N2 Mn1 N3 158.69(7)
C1 N1 C6 126.95(18)
C1 N1 Mn1 95.27(13)
C6 N1 Mn1 136.02(14)
C1 N2 C37 128.07(19)
C1 N2 Mn1 92.42(13)
C37 N2 Mn1 139.25(14)
C68 N3 C73 128.8(2)
C68 N3 Mn1 92.42(14)
C73 N3 Mn1 138.68(15)
C68 N4 C104 126.42(18)
C68 N4 Mn1 95.52(13)
C104 N4 Mn1 135.77(14)
N2 C1 N1 110.13(19)
N2 C1 C2 126.26(19)
N1 C1 C2 123.17(18)
C4 C2 C3 106.1(2)
C4 C2 C5 107.3(2)
C3 C2 C5 107.7(2)
C4 C2 C1 113.59(19)
C3 C2 C1 115.37(19)
C5 C2 C1 106.43(18)
C7 C6 C11 119.67(19)
C7 C6 N1 120.62(19)
C11 C6 N1 119.45(19)
C6 C7 C8 118.7(2)
C6 C7 C12 120.84(19)
C8 C7 C12 120.41(19)
C9 C8 C7 122.1(2)
C8 C9 C10 117.5(2)
C8 C9 C18 125.8(2)
C10 C9 C18 116.7(2)
C11 C10 C9 122.7(2)
C10 C11 C6 118.9(2)
C10 C11 C15 119.3(2)
C6 C11 C15 121.79(19)
C7 C12 C14 113.77(19)
C7 C12 C13 110.99(19)
C14 C12 C13 109.7(2)
C17 C15 C11 110.7(2)
C17 C15 C16 111.0(2)
C11 C15 C16 113.6(2)
C19 C18 C25 110.77(19)
C19 C18 C31 105.91(19)
C25 C18 C31 112.88(19)
C19 C18 C9 110.33(18)
C25 C18 C9 105.17(18)
C31 C18 C9 111.86(18)
C24 C19 C20 116.7(2)
C24 C19 C18 124.2(2)
C20 C19 C18 119.1(2)
C21 C20 C19 121.4(2)
C20 C21 C22 120.8(2)
C23 C22 C21 118.8(3)
C22 C23 C24 120.7(3)
C23 C24 C19 121.6(2)
C26 C25 C30 117.4(2)
C26 C25 C18 123.8(2)
C30 C25 C18 118.5(2)
C25 C26 C27 121.4(3)
C28 C27 C26 120.2(3)
C29 C28 C27 119.6(3)
C28 C29 C30 119.8(3)
C25 C30 C29 121.6(3)
C32 C31 C36 117.5(2)
C32 C31 C18 124.3(2)
C36 C31 C18 118.1(2)
C31 C32 C33 120.5(3)
C34 C33 C32 121.2(2)
C33 C34 C35 118.9(2)
C34 C35 C36 119.9(3)
C35 C36 C31 122.0(2)
C38 C37 C42 119.22(19)
C38 C37 N2 119.18(19)
C42 C37 N2 121.41(19)
C39 C38 C37 119.5(2)
C39 C38 C43 118.6(2)
C37 C38 C43 121.92(19)
C40 C39 C38 122.5(2)
C39 C40 C41 116.89(19)
C39 C40 C49 123.51(19)
C41 C40 C49 119.53(19)
C42 C41 C40 122.7(2)
C41 C42 C37 119.1(2)
C41 C42 C46 118.67(19)
C37 C42 C46 122.21(19)
C44 C43 C38 113.4(2)
C44 C43 C45 109.1(3)
C38 C43 C45 110.9(2)
C42 C46 C47 110.35(19)
C42 C46 C48 113.0(2)
C47 C46 C48 109.6(2)
C50 C49 C56 110.32(18)
C50 C49 C40 109.52(18)
C56 C49 C40 108.31(18)
C50 C49 C62 106.57(17)
C56 C49 C62 110.38(18)
C40 C49 C62 111.73(18)
C55 C50 C51 117.8(2)
C55 C50 C49 123.1(2)
C51 C50 C49 119.1(2)
C52 C51 C50 121.7(2)
C51 C52 C53 119.1(3)
C54 C53 C52 119.8(2)
C53 C54 C55 120.6(3)
C50 C55 C54 121.1(3)
C61 C56 C57 116.6(2)
C61 C56 C49 123.6(2)
C57 C56 C49 119.8(2)
C58 C57 C56 121.8(2)
C59 C58 C57 120.5(3)
C60 C59 C58 118.7(3)
C59 C60 C61 120.9(3)
C56 C61 C60 121.4(2)
C67 C62 C63 117.6(2)
C67 C62 C49 124.05(19)
C63 C62 C49 118.3(2)
C64 C63 C62 121.6(2)
C63 C64 C65 120.1(2)
C64 C65 C66 119.2(2)
C65 C66 C67 120.7(2)
C62 C67 C66 120.8(2)
N3 C68 N4 110.05(19)
N3 C68 C69 126.6(2)
N4 C68 C69 123.06(19)
C71 C69 C70 108.6(2)
C71 C69 C72 107.8(2)
C70 C69 C72 105.1(2)
C71 C69 C68 106.6(2)
C70 C69 C68 115.22(19)
C72 C69 C68 113.23(19)
C78 C73 C74 119.5(2)
C78 C73 N3 122.1(2)
C74 C73 N3 118.05(19)
C75 C74 C73 118.7(2)
C75 C74 C79 119.8(2)
C73 C74 C79 121.5(2)
C74 C75 C76 122.3(2)
C77 C76 C75 117.9(2)
C77 C76 C85 124.45(19)
C75 C76 C85 117.65(19)
C76 C77 C78 122.3(2)
C77 C78 C73 118.9(2)
C77 C78 C82 117.81(19)
C73 C78 C82 123.2(2)
C74 C79 C81 112.2(2)
C74 C79 C80 113.0(2)
C81 C79 C80 109.3(2)
C78 C82 C83 109.4(2)
C78 C82 C84 113.5(2)
C83 C82 C84 109.3(2)
C86 C85 C92 106.60(18)
C86 C85 C98 113.29(18)
C92 C85 C98 109.65(18)
C86 C85 C76 109.46(18)
C92 C85 C76 111.89(18)
C98 C85 C76 106.05(18)
C87 C86 C91 116.9(2)
C87 C86 C85 119.8(2)
C91 C86 C85 123.2(2)
C88 C87 C86 121.7(2)
C89 C88 C87 120.5(2)
C90 C89 C88 118.9(3)
C89 C90 C91 120.7(3)
C90 C91 C86 121.2(2)
C97 C92 C93 117.5(2)
C97 C92 C85 123.5(2)
C93 C92 C85 119.0(2)
C94 C93 C92 121.4(2)
C95 C94 C93 120.5(2)
C94 C95 C96 118.9(2)
C95 C96 C97 120.2(2)
C92 C97 C96 121.5(2)
C103 C98 C99 117.5(2)
C103 C98 C85 124.2(2)
C99 C98 C85 118.3(2)
C100 C99 C98 121.4(3)
C99 C100 C101 120.0(3)
C102 C101 C100 119.2(3)
C101 C102 C103 120.9(3)
C98 C103 C102 121.0(3)
C105 C104 N4 120.77(19)
C105 C104 C109 119.32(19)
N4 C104 C109 119.67(19)
C106 C105 C104 119.3(2)
C106 C105 C110 119.6(2)
C104 C105 C110 121.14(19)
C107 C106 C105 121.8(2)
C106 C107 C108 117.64(19)
C106 C107 C116 123.20(19)
C108 C107 C116 119.07(19)
C109 C108 C107 122.3(2)
C108 C109 C104 118.7(2)
C108 C109 C113 119.88(19)
C104 C109 C113 121.38(19)
C111 C110 C105 113.4(2)
C111 C110 C112 110.4(2)
C105 C110 C112 109.92(19)
C109 C113 C114 114.0(2)
C109 C113 C115 110.1(2)
C114 C113 C115 109.2(2)
C129 C116 C117 106.01(18)
C129 C116 C123 111.56(18)
C117 C116 C123 112.11(18)
C129 C116 C107 111.74(18)
C117 C116 C107 110.38(17)
C123 C116 C107 105.16(17)
C122 C117 C118 117.6(2)
C122 C117 C116 124.2(2)
C118 C117 C116 118.1(2)
C119 C118 C117 121.5(2)
C120 C119 C118 120.3(2)
C119 C120 C121 118.9(2)
C120 C121 C122 120.9(2)
C117 C122 C121 120.7(2)
C128 C123 C124 117.8(2)
C128 C123 C116 124.9(2)
C124 C123 C116 117.31(19)
C125 C124 C123 121.4(2)
C126 C125 C124 120.5(2)
C127 C126 C125 118.9(2)
C126 C127 C128 121.2(2)
C123 C128 C127 120.2(2)
C134 C129 C130 117.1(2)
C134 C129 C116 124.8(2)
C130 C129 C116 118.1(2)
C131 C130 C129 121.4(3)
C132 C131 C130 120.5(2)
C131 C132 C133 119.1(2)
C132 C133 C134 120.7(3)
C133 C134 C129 121.1(2)
C137 C136 C135 113.7(4)
C136 C137 C138 115.4(4)
C139 C138 C137 113.8(3)
C138 C139 C140 114.0(3)
C141 C142 C143 114.5(3)
C142 C143 C144 115.0(3)
C145 C144 C143 116.0(3)
C144 C145 C146 115.3(4)
C148 C149 C150 116.4(7)
C149 C148 C147 113.3(7)
C149 C150 C151 112.6(6)
C152 C151 C150 112.2(7)

loop_
_geom_bond_atom_site_label_1
_geom_bond_atom_site_label_2
_geom_bond_distance
Mn1 N4 2.0974(18)
Mn1 N1 2.1010(18)
Mn1 N2 2.1708(18)
Mn1 N3 2.1806(19)
N1 C1 1.349(3)
N1 C6 1.423(3)
N2 C1 1.341(3)
N2 C37 1.429(3)
N3 C68 1.334(3)
N3 C73 1.420(3)
N4 C68 1.354(3)
N4 C104 1.417(3)
C1 C2 1.555(3)
C2 C4 1.530(3)
C2 C3 1.531(3)
C2 C5 1.539(3)
C6 C7 1.403(3)
C6 C11 1.411(3)
C7 C8 1.410(3)
C7 C12 1.513(3)
C8 C9 1.382(3)
C9 C10 1.396(3)
C9 C18 1.555(3)
C10 C11 1.384(3)
C11 C15 1.525(3)
C12 C14 1.524(3)
C12 C13 1.532(3)
C15 C17 1.500(4)
C15 C16 1.531(4)
C18 C19 1.544(3)
C18 C25 1.547(3)
C18 C31 1.551(3)
C19 C24 1.395(3)
C19 C20 1.404(3)
C20 C21 1.380(4)
C21 C22 1.385(4)
C22 C23 1.376(4)
C23 C24 1.387(4)
C25 C26 1.387(4)
C25 C30 1.392(4)
C26 C27 1.392(4)
C27 C28 1.378(5)
C28 C29 1.378(5)
C29 C30 1.394(4)
C31 C32 1.384(3)
C31 C36 1.394(4)
C32 C33 1.393(4)
C33 C34 1.378(4)
C34 C35 1.379(4)
C35 C36 1.383(4)
C37 C38 1.399(3)
C37 C42 1.413(3)
C38 C39 1.398(3)
C38 C43 1.525(3)
C39 C40 1.389(3)
C40 C41 1.398(3)
C40 C49 1.551(3)
C41 C42 1.390(3)
C42 C46 1.518(3)
C43 C44 1.504(4)
C43 C45 1.528(4)
C46 C47 1.520(3)
C46 C48 1.531(4)
C49 C50 1.546(3)
C49 C56 1.548(3)
C49 C62 1.555(3)
C50 C55 1.378(3)
C50 C51 1.392(4)
C51 C52 1.383(4)
C52 C53 1.392(4)
C53 C54 1.366(4)
C54 C55 1.385(4)
C56 C61 1.388(3)
C56 C57 1.395(3)
C57 C58 1.384(4)
C58 C59 1.378(4)
C59 C60 1.370(4)
C60 C61 1.392(4)
C62 C67 1.383(3)
C62 C63 1.402(3)
C63 C64 1.379(3)
C64 C65 1.382(4)
C65 C66 1.384(4)
C66 C67 1.392(3)
C68 C69 1.562(3)
C69 C71 1.532(4)
C69 C70 1.538(3)
C69 C72 1.546(3)
C73 C78 1.406(3)
C73 C74 1.412(3)
C74 C75 1.388(3)
C74 C79 1.525(3)
C75 C76 1.397(3)
C76 C77 1.372(3)
C76 C85 1.551(3)
C77 C78 1.399(3)
C78 C82 1.520(3)
C79 C81 1.525(4)
C79 C80 1.538(4)
C82 C83 1.524(4)
C82 C84 1.542(4)
C85 C86 1.545(3)
C85 C92 1.550(3)
C85 C98 1.550(3)
C86 C87 1.398(3)
C86 C91 1.399(3)
C87 C88 1.383(4)
C88 C89 1.382(4)
C89 C90 1.378(4)
C90 C91 1.392(4)
C92 C97 1.383(3)
C92 C93 1.399(3)
C93 C94 1.383(3)
C94 C95 1.383(4)
C95 C96 1.391(4)
C96 C97 1.392(4)
C98 C103 1.385(3)
C98 C99 1.402(4)
C99 C100 1.378(4)
C100 C101 1.387(5)
C101 C102 1.372(5)
C102 C103 1.386(4)
C104 C105 1.398(3)
C104 C109 1.417(3)
C105 C106 1.397(3)
C105 C110 1.525(3)
C106 C107 1.386(3)
C107 C108 1.393(3)
C107 C116 1.555(3)
C108 C109 1.385(3)
C109 C113 1.522(3)
C110 C111 1.523(3)
C110 C112 1.531(4)
C113 C114 1.525(3)
C113 C115 1.530(4)
C116 C129 1.542(3)
C116 C117 1.546(3)
C116 C123 1.549(3)
C117 C122 1.387(3)
C117 C118 1.395(3)
C118 C119 1.381(4)
C119 C120 1.378(4)
C120 C121 1.379(4)
C121 C122 1.389(4)
C123 C128 1.389(3)
C123 C124 1.395(3)
C124 C125 1.379(3)
C125 C126 1.377(4)
C126 C127 1.374(4)
C127 C128 1.392(4)
C129 C134 1.393(3)
C129 C130 1.401(3)
C130 C131 1.387(4)
C131 C132 1.375(4)
C132 C133 1.379(4)
C133 C134 1.393(4)
C135 C136 1.523(7)
C136 C137 1.469(6)
C137 C138 1.525(6)
C138 C139 1.497(6)
C139 C140 1.502(6)
C141 C142 1.516(5)
C142 C143 1.521(5)
C143 C144 1.526(6)
C144 C145 1.476(6)
C145 C146 1.477(6)
C147 C148 1.533(7)
C149 C148 1.487(7)
C149 C150 1.504(7)
C150 C151 1.513(7)
C151 C152 1.482(7)
